data_4020990
loop_
_publ_author_name
'Jye-Shane Yang'
'Yan-Duo Lin'
'Yu-Hsi Lin'
'Fen-Ling Liao'

_publ_section_title
;
 Zn(II)-Induced Ground-State \p-Deconjugation and
 Excited-State Electron Transfer in
 N,N-Bis(2-pyridyl)amino-Substituted Arenes
;
_journal_name_full 'Journal of Organic Chemistry'
_journal_page_first 3517
_journal_page_last 3525
_journal_paper_doi 10.1021/jo049902z
_journal_volume 69
_journal_year 2004
_chemical_formula_sum 'C25 H18 Cl2 N4 Zn'
_chemical_formula_weight 510.70
_space_group_IT_number 4
_symmetry_cell_setting monoclinic
_symmetry_space_group_name_Hall 'P 2yb'
_symmetry_space_group_name_H-M 'P 1 21 1'
_cell_angle_alpha 90.00
_cell_angle_beta 91.129(2)
_cell_angle_gamma 90.00
_cell_formula_units_Z 2
_cell_length_a 9.1979(10)
_cell_length_b 8.4141(9)
_cell_length_c 14.9124(16)
_cell_measurement_temperature 296(2)
_cell_volume 1153.9(2)
_diffrn_ambient_temperature 296(2)
_exptl_crystal_density_diffrn 1.470
_cod_depositor_comments
;
The following automatic conversions were performed:
'_symmetry_cell_setting' value 'Monoclinic' changed to 'monoclinic'
according to '/home/saulius/struct/CIF-dictionaries/cif_core.dic'
dictionary named 'cif_core.dic' version 2.4.1 from 2010-06-29.

Automatic conversion script
Id: cif_fix_enum 1527 2010-12-29 10:47:43Z saulius 
;
_cod_original_sg_symbol_H-M 'P 21'
_cod_database_code 4020990

loop_
_symmetry_equiv_pos_as_xyz
'x, y, z'
'-x, y+1/2, -z'

loop_
_atom_site_label
_atom_site_type_symbol
_atom_site_fract_x
_atom_site_fract_y
_atom_site_fract_z
_atom_site_U_iso_or_equiv
_atom_site_adp_type
_atom_site_occupancy
_atom_site_symmetry_multiplicity
_atom_site_calc_flag
_atom_site_refinement_flags
_atom_site_disorder_assembly
_atom_site_disorder_group
Zn1 Zn 0.96339(7) 0.7414 0.72762(5) 0.0637(2) Uani 1 1 d . . .
Cl1 Cl 0.8154(2) 0.8424(2) 0.82810(12) 0.0867(6) Uani 1 1 d . . .
Cl2 Cl 0.8842(2) 0.6692(3) 0.59416(12) 0.0919(7) Uani 1 1 d . . .
N1 N 1.1584(5) 0.8517(6) 0.7243(4) 0.0592(14) Uani 1 1 d . . .
N2 N 1.0660(5) 0.5541(6) 0.7903(3) 0.0516(14) Uani 1 1 d . . .
N3 N 1.2241(4) 0.7330(8) 0.8647(3) 0.0507(11) Uani 1 1 d . . .
N4 N 1.8461(12) 1.1596(11) 1.6475(5) 0.174(4) Uani 1 1 d . . .
C1 C 1.1958(8) 0.9404(9) 0.6536(5) 0.073(2) Uani 1 1 d . . .
C2 C 1.3204(11) 1.0170(12) 0.6431(6) 0.079(3) Uani 1 1 d . . .
C3 C 1.4218(10) 0.9941(10) 0.7080(7) 0.092(3) Uani 1 1 d . . .
C4 C 1.3967(7) 0.8982(9) 0.7856(5) 0.072(2) Uani 1 1 d . . .
C5 C 1.2589(7) 0.8292(7) 0.7902(4) 0.0532(16) Uani 1 1 d . . .
C6 C 1.0124(7) 0.4063(8) 0.7780(5) 0.0626(18) Uani 1 1 d . . .
C7 C 1.0342(7) 0.2881(7) 0.8375(5) 0.063(2) Uani 1 1 d . . .
C8 C 1.1122(7) 0.3205(8) 0.9173(5) 0.0648(19) Uani 1 1 d . . .
C9 C 1.1717(6) 0.4728(8) 0.9310(5) 0.0597(18) Uani 1 1 d . . .
C10 C 1.1541(6) 0.5847(8) 0.8605(4) 0.0489(16) Uani 1 1 d . . .
C11 C 1.2941(6) 0.7743(8) 0.9509(4) 0.0528(18) Uani 1 1 d . . .
C12 C 1.4223(6) 0.7042(8) 0.9791(4) 0.070(2) Uani 1 1 d . . .
C13 C 1.4826(6) 0.7395(11) 1.0614(4) 0.0735(18) Uani 1 1 d . . .
C14 C 1.4260(9) 0.8565(9) 1.1154(5) 0.070(2) Uani 1 1 d . . .
C15 C 1.2969(8) 0.9308(8) 1.0861(5) 0.066(2) Uani 1 1 d . . .
C16 C 1.2307(6) 0.8926(8) 1.0027(5) 0.0620(19) Uani 1 1 d . . .
C17 C 1.5041(9) 0.8965(10) 1.2065(5) 0.086(3) Uani 1 1 d . . .
C18 C 1.4787(11) 0.9853(12) 1.2651(7) 0.104(3) Uani 1 1 d . . .
C19 C 1.5600(10) 1.0196(12) 1.3475(5) 0.077(3) Uani 1 1 d . . .
C20 C 1.6917(11) 0.9431(10) 1.3696(7) 0.084(3) Uani 1 1 d . . .
C21 C 1.7662(8) 0.9819(10) 1.4479(6) 0.080(2) Uani 1 1 d . . .
C22 C 1.7091(9) 1.0962(11) 1.5029(5) 0.074(2) Uani 1 1 d . . .
C23 C 1.5846(9) 1.1744(9) 1.4807(5) 0.081(2) Uani 1 1 d . . .
C24 C 1.5082(8) 1.1351(10) 1.4031(5) 0.083(2) Uani 1 1 d . . .
C25 C 1.7874(10) 1.1360(11) 1.5821(6) 0.110(3) Uani 1 1 d . . .
H1A H 1.1232 0.9484 0.6053 0.080 Uiso 1 1 d . . .
H2A H 1.3603 1.0809 0.5805 0.080 Uiso 1 1 d . . .
H3A H 1.5130 1.0433 0.7004 0.080 Uiso 1 1 d . . .
H4A H 1.4695 0.9266 0.8383 0.080 Uiso 1 1 d . . .
H6A H 0.9454 0.3547 0.7240 0.080 Uiso 1 1 d . . .
H7A H 0.9818 0.1775 0.8377 0.080 Uiso 1 1 d . . .
H8A H 1.1124 0.2363 0.9746 0.080 Uiso 1 1 d . . .
H9A H 1.2805 0.5007 0.9625 0.080 Uiso 1 1 d . . .
H12A H 1.4782 0.6258 0.9303 0.080 Uiso 1 1 d . . .
H13A H 1.5831 0.7335 1.0764 0.080 Uiso 1 1 d . . .
H15A H 1.2682 1.0428 1.1191 0.080 Uiso 1 1 d . . .
H16A H 1.1386 0.9357 0.9958 0.080 Uiso 1 1 d . . .
H17A H 1.5951 0.8322 1.2138 0.080 Uiso 1 1 d . . .
H18A H 1.3877 1.0420 1.2531 0.080 Uiso 1 1 d . . .
H20A H 1.7413 0.8413 1.3367 0.080 Uiso 1 1 d . . .
H21A H 1.8503 0.9096 1.4707 0.080 Uiso 1 1 d . . .
H23A H 1.5258 1.2384 1.5400 0.080 Uiso 1 1 d . . .
H24A H 1.4356 1.2143 1.3632 0.080 Uiso 1 1 d . . .

loop_
_atom_site_aniso_label
_atom_site_aniso_U_11
_atom_site_aniso_U_22
_atom_site_aniso_U_33
_atom_site_aniso_U_23
_atom_site_aniso_U_13
_atom_site_aniso_U_12
Zn1 0.0555(4) 0.0701(5) 0.0649(5) 0.0032(6) -0.0115(3) -0.0040(6)
Cl1 0.0848(13) 0.0892(14) 0.0866(14) 0.0014(12) 0.0116(11) 0.0090(11)
Cl2 0.0917(14) 0.1127(17) 0.0699(13) -0.0009(11) -0.0302(10) 0.0035(12)
N1 0.053(3) 0.068(4) 0.056(4) 0.003(3) -0.010(3) -0.006(3)
N2 0.050(3) 0.056(4) 0.049(4) -0.004(3) -0.011(3) -0.007(3)
N3 0.050(3) 0.050(3) 0.052(3) 0.002(4) -0.013(2) -0.018(4)
N4 0.276(11) 0.159(9) 0.083(6) -0.010(6) -0.072(6) -0.069(8)
C1 0.078(5) 0.083(6) 0.059(5) 0.007(4) 0.010(4) -0.011(5)
C2 0.086(7) 0.094(7) 0.055(6) 0.010(5) -0.004(5) 0.001(6)
C3 0.101(8) 0.056(5) 0.122(9) -0.008(6) 0.073(7) -0.034(5)
C4 0.054(4) 0.075(5) 0.087(6) -0.040(5) 0.009(4) -0.024(4)
C5 0.060(4) 0.047(4) 0.053(4) -0.015(4) 0.008(4) -0.008(3)
C6 0.071(5) 0.045(4) 0.072(5) -0.009(4) -0.012(4) -0.014(4)
C7 0.057(4) 0.039(5) 0.094(5) -0.008(4) 0.000(4) -0.011(3)
C8 0.071(4) 0.055(5) 0.069(5) 0.017(4) 0.007(4) -0.001(4)
C9 0.045(4) 0.061(5) 0.072(5) 0.000(4) -0.017(3) -0.004(4)
C10 0.033(4) 0.054(4) 0.060(5) 0.002(4) -0.001(3) 0.003(3)
C11 0.045(3) 0.053(5) 0.060(4) -0.001(4) -0.007(3) 0.001(3)
C12 0.061(4) 0.064(6) 0.083(5) -0.026(4) -0.018(3) 0.010(4)
C13 0.071(4) 0.062(4) 0.086(5) -0.015(6) -0.035(4) -0.013(6)
C14 0.087(6) 0.056(5) 0.067(5) 0.007(4) -0.015(4) -0.030(5)
C15 0.079(5) 0.058(5) 0.062(5) -0.020(4) 0.018(4) -0.016(4)
C16 0.046(4) 0.072(5) 0.068(5) -0.010(4) 0.011(4) -0.013(4)
C17 0.093(6) 0.087(7) 0.077(7) 0.020(5) 0.015(5) -0.029(5)
C18 0.129(8) 0.101(8) 0.084(7) -0.010(6) 0.036(7) -0.015(7)
C19 0.086(6) 0.101(7) 0.045(5) 0.002(5) -0.018(4) -0.046(6)
C20 0.095(7) 0.061(6) 0.096(8) -0.011(5) 0.020(6) -0.031(5)
C21 0.089(6) 0.080(6) 0.071(6) 0.009(5) -0.027(5) -0.025(5)
C22 0.093(6) 0.084(6) 0.045(5) 0.005(4) -0.019(5) -0.027(5)
C23 0.098(6) 0.099(7) 0.048(4) 0.000(4) 0.011(4) -0.020(5)
C24 0.091(6) 0.094(6) 0.064(5) 0.012(5) -0.007(5) 0.000(5)
C25 0.160(8) 0.106(7) 0.064(6) 0.007(6) -0.031(6) -0.055(6)

loop_
_geom_bond_atom_site_label_1
_geom_bond_atom_site_label_2
_geom_bond_distance
_geom_bond_site_symmetry_2
_geom_bond_publ_flag
Zn1 N1 2.021(5) . ?
Zn1 N2 2.053(5) . ?
Zn1 Cl2 2.1917(18) . ?
Zn1 Cl1 2.214(2) . ?
N1 C1 1.342(8) . ?
N1 C5 1.349(7) . ?
N2 C10 1.336(7) . ?
N2 C6 1.349(7) . ?
N3 C10 1.405(8) . ?
N3 C5 1.417(7) . ?
N3 C11 1.468(6) . ?
N4 C25 1.123(9) . ?
C1 C2 1.327(10) . ?
C2 C3 1.344(12) . ?
C3 C4 1.432(11) . ?
C4 C5 1.397(8) . ?
C6 C7 1.346(8) . ?
C7 C8 1.404(8) . ?
C8 C9 1.406(8) . ?
C9 C10 1.418(8) . ?
C11 C12 1.376(8) . ?
C11 C16 1.394(8) . ?
C12 C13 1.369(7) . ?
C13 C14 1.380(10) . ?
C14 C15 1.403(9) . ?
C14 C17 1.562(10) . ?
C15 C16 1.410(9) . ?
C17 C18 1.176(10) . ?
C18 C19 1.455(12) . ?
C19 C24 1.369(10) . ?
C19 C20 1.405(11) . ?
C20 C21 1.382(11) . ?
C21 C22 1.374(10) . ?
C22 C23 1.356(10) . ?
C22 C25 1.412(10) . ?
C23 C24 1.382(10) . ?
